data_4511081
loop_
_publ_author_name
'Roy, Sandipan'
'Mahata, Goutam'
'Biradha, Kumar'

_publ_section_title
;
 Cocrystal and Salts of 2,2&#x2032;,6,6&#x2032;-Tetracarboxybiphenyl with
 Bis(pyridyl) Derivatives: Eight-fold Interpenetrated Diamondoid and
 Layered Networks
;
_journal_issue 12
_journal_name_full 'Crystal Growth &amp; Design'
_journal_page_first 5006
_journal_paper_doi 10.1021/cg901132g
_journal_volume 9
_journal_year 2009
_chemical_formula_sum 'C26 H22 N2 O10'
_chemical_formula_weight 522.46
_chemical_name_systematic
; 
 ? 
;
_space_group_IT_number 9
_symmetry_cell_setting monoclinic
_symmetry_space_group_name_Hall 'C -2yc'
_symmetry_space_group_name_H-M 'C 1 c 1'
_atom_sites_solution_hydrogens geom
_atom_sites_solution_primary direct
_atom_sites_solution_secondary difmap
_audit_creation_method SHELXL-97
_cell_angle_alpha 90.00
_cell_angle_beta 108.626(2)
_cell_angle_gamma 90.00
_cell_formula_units_Z 4
_cell_length_a 17.7031(11)
_cell_length_b 8.3828(5)
_cell_length_c 17.4031(11)
_cell_measurement_reflns_used 4405
_cell_measurement_temperature 293(2)
_cell_measurement_theta_max 26.50
_cell_measurement_theta_min 2.43
_cell_volume 2447.4(3)
_computing_structure_refinement 'SHELXL-97 (Sheldrick, 1997)'
_computing_structure_solution 'SHELXS-97 (Sheldrick, 1990)'
_diffrn_ambient_temperature 293(2)
_diffrn_measured_fraction_theta_full 0.993
_diffrn_measured_fraction_theta_max 0.993
_diffrn_measurement_device_type 'Bruker CCD APEX-2'
_diffrn_measurement_method hemisphere
_diffrn_radiation_monochromator graphite
_diffrn_radiation_source 'fine-focus sealed tube'
_diffrn_radiation_type MoK\a
_diffrn_radiation_wavelength 0.71073
_diffrn_reflns_av_R_equivalents 0.0239
_diffrn_reflns_av_sigmaI/netI 0.0219
_diffrn_reflns_limit_h_max 22
_diffrn_reflns_limit_h_min -20
_diffrn_reflns_limit_k_max 10
_diffrn_reflns_limit_k_min -10
_diffrn_reflns_limit_l_max 20
_diffrn_reflns_limit_l_min -21
_diffrn_reflns_number 15503
_diffrn_reflns_theta_full 26.50
_diffrn_reflns_theta_max 26.50
_diffrn_reflns_theta_min 2.43
_exptl_absorpt_coefficient_mu 0.111
_exptl_absorpt_correction_T_max 0.982
_exptl_absorpt_correction_T_min 0.975
_exptl_absorpt_correction_type empirical
_exptl_absorpt_process_details sadabs
_exptl_crystal_colour 'light brown'
_exptl_crystal_density_diffrn 1.418
_exptl_crystal_density_meas ?
_exptl_crystal_density_method 'not measured'
_exptl_crystal_description 'rhombic plate'
_exptl_crystal_F_000 1088
_exptl_crystal_size_max 0.27
_exptl_crystal_size_mid 0.19
_exptl_crystal_size_min 0.16
_refine_diff_density_max 0.186
_refine_diff_density_min -0.188
_refine_diff_density_rms 0.034
_refine_ls_abs_structure_details 'Flack H D (1983), Acta Cryst. A39, 876-881'
_refine_ls_abs_structure_Flack 0.8(8)
_refine_ls_extinction_method none
_refine_ls_goodness_of_fit_ref 1.010
_refine_ls_hydrogen_treatment mixed
_refine_ls_matrix_type full
_refine_ls_number_parameters 367
_refine_ls_number_reflns 4405
_refine_ls_number_restraints 2
_refine_ls_restrained_S_all 1.009
_refine_ls_R_factor_all 0.0399
_refine_ls_R_factor_gt 0.0360
_refine_ls_shift/su_max 0.019
_refine_ls_shift/su_mean 0.001
_refine_ls_structure_factor_coef Fsqd
_refine_ls_weighting_details 'calc w=1/[\s^2^(Fo^2^)+(0.0631P)^2^+0.5443P] where P=(Fo^2^+2Fc^2^)/3'
_refine_ls_weighting_scheme calc
_refine_ls_wR_factor_gt 0.0958
_refine_ls_wR_factor_ref 0.0986
_reflns_number_gt 4066
_reflns_number_total 4405
_reflns_threshold_expression >2sigma(I)
_cod_data_source_file cg901132g_si_002.cif
_cod_data_source_block 5
_cod_depositor_comments
;
The following automatic conversions were performed:

'_symmetry_cell_setting' value 'Monoclinic' changed to 'monoclinic'
according to
/usr/data/users/saulius/automatic-downloads/retrospective/ACS/lib/dictionaries/cif_core.dic
dictionary named 'cif_core.dic' version 2.4.2 from 2011-04-26.

Automatic conversion script
Id: cif_fix_values 2281 2013-09-26 08:29:07Z andrius 

The following automatic conversions were performed:

'_exptl_crystal_density_meas' value 'not measured' was changed to '?'
- the value is perceived as not measured.

Automatic conversion script
Id: cif_fix_values 3008 2015-01-20 13:52:24Z robertas 
;
_cod_original_sg_symbol_H-M Cc
_cod_database_code 4511081

loop_
_symmetry_equiv_pos_as_xyz
'x, y, z'
'x, -y, z+1/2'
'x+1/2, y+1/2, z'
'x+1/2, -y+1/2, z+1/2'

loop_
_atom_site_label
_atom_site_type_symbol
_atom_site_fract_x
_atom_site_fract_y
_atom_site_fract_z
_atom_site_U_iso_or_equiv
_atom_site_adp_type
_atom_site_occupancy
_atom_site_symmetry_multiplicity
_atom_site_calc_flag
_atom_site_refinement_flags
O1W O 0.12709(9) -0.22101(19) 0.03967(11) 0.0496(4) Uani 1 1 d .
H1W1 H 0.1313(16) -0.148(3) 0.0720(17) 0.050 Uiso 1 1 d .
H2W1 H 0.1682(16) -0.272(3) 0.0680(16) 0.050 Uiso 1 1 d .
O2W O -0.26774(12) -0.2628(2) 0.12546(18) 0.0828(7) Uani 1 1 d .
H1W2 H -0.2740(15) -0.168(3) 0.1149(15) 0.050 Uiso 1 1 d .
H2W2 H -0.3084(17) -0.296(3) 0.1323(16) 0.050 Uiso 1 1 d .
O11 O -0.14593(12) -0.4501(2) 0.14764(12) 0.0637(5) Uani 1 1 d .
H11O H -0.1845(15) -0.387(3) 0.1467(15) 0.050 Uiso 1 1 d .
O12 O -0.16505(16) -0.5280(4) 0.26059(14) 0.1149(11) Uani 1 1 d .
O13 O 0.10977(9) -0.95013(19) 0.12234(13) 0.0618(5) Uani 1 1 d .
O14 O -0.01497(9) -1.02781(18) 0.08240(11) 0.0520(4) Uani 1 1 d .
H14O H -0.0664(17) -1.034(3) 0.1051(15) 0.050 Uiso 1 1 d .
C11 C -0.04229(10) -0.7310(2) 0.16502(11) 0.0324(4) Uani 1 1 d .
C12 C -0.05924(12) -0.6447(2) 0.22639(12) 0.0398(4) Uani 1 1 d .
C13 C -0.00959(14) -0.6588(3) 0.30640(13) 0.0514(5) Uani 1 1 d .
H13 H -0.0221 -0.6041 0.3473 0.062 Uiso 1 1 calc R
C14 C 0.05774(14) -0.7527(3) 0.32561(13) 0.0529(6) Uani 1 1 d .
H14 H 0.0916 -0.7578 0.3788 0.063 Uiso 1 1 calc R
C15 C 0.07462(12) -0.8384(2) 0.26625(13) 0.0471(5) Uani 1 1 d .
H15 H 0.1202 -0.9014 0.2793 0.056 Uiso 1 1 calc R
C16 C 0.02416(11) -0.8322(2) 0.18655(12) 0.0375(4) Uani 1 1 d .
C17 C -0.12948(14) -0.5364(3) 0.21247(13) 0.0513(5) Uani 1 1 d .
C18 C 0.04199(11) -0.9404(2) 0.12680(13) 0.0407(4) Uani 1 1 d .
O21 O 0.05396(12) -0.5256(3) 0.11512(12) 0.0833(7) Uani 1 1 d .
O22 O 0.00006(11) -0.3867(2) 0.00496(11) 0.0657(5) Uani 1 1 d .
H22O H 0.0378(17) -0.332(3) 0.0206(16) 0.050 Uiso 1 1 d .
O23 O -0.25385(9) -0.93973(19) 0.09955(11) 0.0565(4) Uani 1 1 d .
O24 O -0.13346(9) -1.03673(16) 0.12566(11) 0.0534(4) Uani 1 1 d .
C21 C -0.09333(10) -0.7127(2) 0.07772(10) 0.0302(3) Uani 1 1 d .
C22 C -0.07436(11) -0.6016(2) 0.02635(11) 0.0338(4) Uani 1 1 d .
C23 C -0.12601(12) -0.5790(2) -0.05167(12) 0.0403(4) Uani 1 1 d .
H23 H -0.1125 -0.5070 -0.0858 0.048 Uiso 1 1 calc R
C24 C -0.19727(13) -0.6614(2) -0.07984(13) 0.0456(5) Uani 1 1 d .
H24 H -0.2318 -0.6430 -0.1319 0.055 Uiso 1 1 calc R
C25 C -0.21665(12) -0.7708(2) -0.03013(13) 0.0406(4) Uani 1 1 d .
H25 H -0.2646 -0.8261 -0.0486 0.049 Uiso 1 1 calc R
C26 C -0.16460(10) -0.7989(2) 0.04775(11) 0.0335(4) Uani 1 1 d .
C27 C 0.00013(11) -0.5031(2) 0.05435(12) 0.0385(4) Uani 1 1 d .
C28 C -0.18632(11) -0.9313(2) 0.09507(12) 0.0384(4) Uani 1 1 d .
N11A N -0.00356(13) 0.8520(3) 0.34788(14) 0.0612(5) Uani 1 1 d .
C11A C 0.06004(19) 0.8452(5) 0.41484(18) 0.0805(9) Uani 1 1 d .
H11A H 0.0554 0.8863 0.4628 0.097 Uiso 1 1 calc R
C12A C 0.13151(18) 0.7809(4) 0.41640(17) 0.0755(8) Uani 1 1 d .
H12A H 0.1738 0.7795 0.4647 0.091 Uiso 1 1 calc R
C13A C 0.14133(14) 0.7181(3) 0.34693(14) 0.0485(5) Uani 1 1 d .
C14A C 0.07564(14) 0.7244(3) 0.27751(14) 0.0523(5) Uani 1 1 d .
H14A H 0.0787 0.6842 0.2288 0.063 Uiso 1 1 calc R
C15A C 0.00599(14) 0.7903(3) 0.28121(16) 0.0559(6) Uani 1 1 d .
H15A H -0.0375 0.7920 0.2339 0.067 Uiso 1 1 calc R
N21A N 0.36053(13) 0.5136(3) 0.34771(14) 0.0582(5) Uani 1 1 d .
H21N H 0.4083(16) 0.459(3) 0.3482(16) 0.050 Uiso 1 1 d .
C21A C 0.29345(16) 0.4724(4) 0.28961(16) 0.0647(7) Uani 1 1 d .
H21A H 0.2954 0.3984 0.2504 0.078 Uiso 1 1 calc R
C22A C 0.22192(15) 0.5380(3) 0.28726(15) 0.0597(6) Uani 1 1 d .
H22A H 0.1756 0.5089 0.2464 0.072 Uiso 1 1 calc R
C23A C 0.21818(13) 0.6480(3) 0.34580(13) 0.0498(5) Uani 1 1 d .
C24A C 0.29034(14) 0.6868(3) 0.40590(16) 0.0574(6) Uani 1 1 d .
H24A H 0.2905 0.7596 0.4463 0.069 Uiso 1 1 calc R
C25A C 0.35984(15) 0.6184(3) 0.40525(17) 0.0615(7) Uani 1 1 d .
H25A H 0.4073 0.6449 0.4452 0.074 Uiso 1 1 calc R

loop_
_atom_site_aniso_label
_atom_site_aniso_U_11
_atom_site_aniso_U_22
_atom_site_aniso_U_33
_atom_site_aniso_U_23
_atom_site_aniso_U_13
_atom_site_aniso_U_12
O1W 0.0382(8) 0.0456(8) 0.0633(10) -0.0018(7) 0.0138(7) 0.0010(6)
O2W 0.0442(10) 0.0443(9) 0.163(2) 0.0068(11) 0.0379(12) -0.0039(7)
O11 0.0690(12) 0.0631(10) 0.0688(12) 0.0102(8) 0.0357(9) 0.0288(9)
O12 0.0939(19) 0.201(3) 0.0649(14) 0.0170(16) 0.0472(13) 0.0664(19)
O13 0.0334(8) 0.0550(8) 0.1006(14) -0.0156(9) 0.0263(9) -0.0030(6)
O14 0.0320(8) 0.0545(8) 0.0671(10) -0.0200(7) 0.0125(7) -0.0020(6)
C11 0.0283(9) 0.0369(8) 0.0318(9) 0.0017(7) 0.0094(7) -0.0043(6)
C12 0.0363(10) 0.0506(10) 0.0333(10) -0.0011(8) 0.0124(8) -0.0049(8)
C13 0.0531(13) 0.0702(13) 0.0304(11) -0.0026(9) 0.0128(9) -0.0080(10)
C14 0.0486(12) 0.0678(13) 0.0319(11) 0.0040(9) -0.0017(9) -0.0082(10)
C15 0.0365(10) 0.0467(10) 0.0479(12) 0.0088(9) -0.0008(9) -0.0030(8)
C16 0.0286(9) 0.0383(9) 0.0418(11) 0.0048(7) 0.0057(7) -0.0040(7)
C17 0.0479(13) 0.0689(13) 0.0389(12) -0.0098(10) 0.0163(9) 0.0075(10)
C18 0.0295(10) 0.0398(9) 0.0512(12) 0.0031(8) 0.0106(8) 0.0029(7)
O21 0.0591(12) 0.1016(14) 0.0648(11) 0.0389(10) -0.0144(9) -0.0406(10)
O22 0.0532(10) 0.0614(10) 0.0655(11) 0.0216(8) -0.0049(8) -0.0249(8)
O23 0.0345(8) 0.0558(8) 0.0836(12) 0.0227(8) 0.0249(8) 0.0045(6)
O24 0.0316(8) 0.0448(7) 0.0805(12) 0.0204(7) 0.0133(7) 0.0026(5)
C21 0.0271(8) 0.0333(8) 0.0306(9) 0.0000(6) 0.0096(7) 0.0025(6)
C22 0.0333(9) 0.0363(8) 0.0320(9) -0.0010(7) 0.0109(7) 0.0008(6)
C23 0.0415(11) 0.0448(9) 0.0335(10) 0.0054(8) 0.0104(8) -0.0008(7)
C24 0.0395(11) 0.0534(11) 0.0356(10) 0.0048(8) 0.0001(8) 0.0000(8)
C25 0.0293(9) 0.0446(10) 0.0422(11) -0.0052(8) 0.0033(7) -0.0026(7)
C26 0.0273(9) 0.0372(8) 0.0363(10) -0.0007(7) 0.0107(7) 0.0012(6)
C27 0.0342(10) 0.0440(9) 0.0358(10) 0.0036(8) 0.0089(8) -0.0043(7)
C28 0.0278(9) 0.0390(9) 0.0462(11) 0.0026(8) 0.0089(8) -0.0007(7)
N11A 0.0493(12) 0.0683(12) 0.0667(14) 0.0102(10) 0.0194(10) 0.0024(9)
C11A 0.0687(18) 0.122(3) 0.0524(16) -0.0021(16) 0.0221(14) 0.0126(17)
C12A 0.0537(15) 0.122(3) 0.0468(15) 0.0055(15) 0.0102(11) 0.0126(15)
C13A 0.0472(12) 0.0506(11) 0.0440(12) 0.0066(9) 0.0095(9) -0.0012(9)
C14A 0.0499(13) 0.0514(11) 0.0464(13) -0.0014(9) 0.0025(10) 0.0018(9)
C15A 0.0484(13) 0.0526(11) 0.0579(14) 0.0052(10) 0.0045(11) -0.0005(9)
N21A 0.0433(11) 0.0715(12) 0.0592(13) 0.0121(10) 0.0154(9) 0.0042(9)
C21A 0.0567(15) 0.0870(17) 0.0486(14) -0.0025(12) 0.0144(12) 0.0097(13)
C22A 0.0465(13) 0.0861(17) 0.0400(12) -0.0029(11) 0.0048(10) 0.0036(11)
C23A 0.0443(12) 0.0575(12) 0.0430(12) 0.0112(9) 0.0076(9) -0.0019(9)
C24A 0.0516(13) 0.0519(11) 0.0601(15) -0.0017(10) 0.0056(11) -0.0039(10)
C25A 0.0445(13) 0.0661(14) 0.0638(16) 0.0063(12) 0.0028(11) -0.0083(10)

loop_
_atom_type_symbol
_atom_type_description
_atom_type_scat_dispersion_real
_atom_type_scat_dispersion_imag
_atom_type_scat_source
C C 0.0033 0.0016 'International Tables Vol C Tables 4.2.6.8 and 6.1.1.4'
H H 0.0000 0.0000 'International Tables Vol C Tables 4.2.6.8 and 6.1.1.4'
N N 0.0061 0.0033 'International Tables Vol C Tables 4.2.6.8 and 6.1.1.4'
O O 0.0106 0.0060 'International Tables Vol C Tables 4.2.6.8 and 6.1.1.4'

loop_
_geom_angle_atom_site_label_1
_geom_angle_atom_site_label_2
_geom_angle_atom_site_label_3
_geom_angle
H1W1 O1W H2W1 96(2)
H1W2 O2W H2W2 108(3)
C17 O11 H11O 108.6(17)
C18 O14 H14O 112.8(13)
C16 C11 C12 118.37(16)
C16 C11 C21 120.88(16)
C12 C11 C21 120.74(16)
C13 C12 C11 119.89(19)
C13 C12 C17 116.05(19)
C11 C12 C17 124.06(17)
C14 C13 C12 120.7(2)
C14 C13 H13 119.6
C12 C13 H13 119.6
C15 C14 C13 119.86(18)
C15 C14 H14 120.1
C13 C14 H14 120.1
C14 C15 C16 120.5(2)
C14 C15 H15 119.7
C16 C15 H15 119.7
C15 C16 C11 120.46(19)
C15 C16 C18 117.52(18)
C11 C16 C18 121.98(16)
O12 C17 O11 123.7(2)
O12 C17 C12 121.1(2)
O11 C17 C12 115.15(19)
O13 C18 O14 121.2(2)
O13 C18 C16 120.91(18)
O14 C18 C16 117.83(18)
C27 O22 H22O 113.0(19)
C28 O24 H14O 117.9(11)
C22 C21 C26 118.35(15)
C22 C21 C11 121.40(15)
C26 C21 C11 120.08(15)
C23 C22 C21 119.81(16)
C23 C22 C27 118.64(16)
C21 C22 C27 121.53(16)
C22 C23 C24 121.36(18)
C22 C23 H23 119.3
C24 C23 H23 119.3
C25 C24 C23 119.45(19)
C25 C24 H24 120.3
C23 C24 H24 120.3
C24 C25 C26 120.23(18)
C24 C25 H25 119.9
C26 C25 H25 119.9
C25 C26 C21 120.75(17)
C25 C26 C28 116.89(16)
C21 C26 C28 122.26(16)
O21 C27 O22 122.52(18)
O21 C27 C22 124.92(17)
O22 C27 C22 112.56(16)
O23 C28 O24 122.36(18)
O23 C28 C26 120.20(17)
O24 C28 C26 117.32(17)
C15A N11A C11A 115.9(2)
N11A C11A C12A 123.3(3)
N11A C11A H11A 118.3
C12A C11A H11A 118.3
C11A C12A C13A 120.5(2)
C11A C12A H12A 119.7
C13A C12A H12A 119.7
C12A C13A C14A 116.4(2)
C12A C13A C23A 122.3(2)
C14A C13A C23A 121.3(2)
C15A C14A C13A 119.4(2)
C15A C14A H14A 120.3
C13A C14A H14A 120.3
N11A C15A C14A 124.4(2)
N11A C15A H15A 117.8
C14A C15A H15A 117.8
C25A N21A C21A 121.3(2)
C25A N21A H21N 121.7(16)
C21A N21A H21N 116.9(16)
N21A C21A C22A 120.6(3)
N21A C21A H21A 119.7
C22A C21A H21A 119.7
C21A C22A C23A 120.3(2)
C21A C22A H22A 119.9
C23A C22A H22A 119.9
C22A C23A C24A 117.0(2)
C22A C23A C13A 121.95(19)
C24A C23A C13A 121.0(2)
C25A C24A C23A 120.4(2)
C25A C24A H24A 119.8
C23A C24A H24A 119.8
N21A C25A C24A 120.5(2)
N21A C25A H25A 119.7
C24A C25A H25A 119.7

loop_
_geom_bond_atom_site_label_1
_geom_bond_atom_site_label_2
_geom_bond_distance
O1W H1W1 0.82(3)
O1W H2W1 0.85(3)
O2W H1W2 0.82(3)
O2W H2W2 0.81(3)
O11 C17 1.293(3)
O11 H11O 0.86(3)
O12 C17 1.200(3)
O13 C18 1.230(3)
O14 C18 1.286(2)
O14 H14O 1.10(3)
C11 C16 1.401(2)
C11 C12 1.399(3)
C11 C21 1.507(2)
C12 C13 1.394(3)
C12 C17 1.496(3)
C13 C14 1.378(3)
C13 H13 0.9300
C14 C15 1.367(3)
C14 H14 0.9300
C15 C16 1.390(3)
C15 H15 0.9300
C16 C18 1.488(3)
O21 C27 1.191(2)
O22 C27 1.300(3)
O22 H22O 0.78(3)
O23 C28 1.225(2)
O24 C28 1.274(2)
O24 H14O 1.35(3)
C21 C22 1.404(2)
C21 C26 1.402(2)
C22 C23 1.387(3)
C22 C27 1.499(2)
C23 C24 1.383(3)
C23 H23 0.9300
C24 C25 1.377(3)
C24 H24 0.9300
C25 C26 1.394(3)
C25 H25 0.9300
C26 C28 1.503(3)
N11A C15A 1.329(4)
N11A C11A 1.338(4)
C11A C12A 1.367(4)
C11A H11A 0.9300
C12A C13A 1.380(4)
C12A H12A 0.9300
C13A C14A 1.385(3)
C13A C23A 1.488(3)
C14A C15A 1.371(3)
C14A H14A 0.9300
C15A H15A 0.9300
N21A C25A 1.335(4)
N21A C21A 1.336(3)
N21A H21N 0.96(3)
C21A C22A 1.369(4)
C21A H21A 0.9300
C22A C23A 1.391(4)
C22A H22A 0.9300
C23A C24A 1.406(3)
C24A C25A 1.361(4)
C24A H24A 0.9300
C25A H25A 0.9300
